data_4021546
loop_
_publ_author_name
'Jeffrey T. Kuethe'
'Dalian Zhao'
'Guy R. Humphrey'
'Michel Journet'
'Arlene E. McKeown'

_publ_contact_author_address
; Process Research 
 Merck Research Laboratories 
 P.O. Box 2000 
 Rahway, NJ 07065 
 USA 
;
_publ_contact_author_email jeffrey_kuethe@merck.com
_publ_contact_author_name 'Jeffrey T. Kuethe'
_publ_section_title
;
 Asymmetric Diels-Alder Reactions of Chiral Cyclopropylidene
 Imide Dienophiles: Preparation of gem-Dimethyl- and
 Spirocyclopropane Norbornyl Carboxylic Acids
;
_journal_name_full 'Journal of Organic Chemistry'
_journal_page_first 2192
_journal_page_last 2195
_journal_paper_doi 10.1021/jo052516c
_journal_volume 71
_journal_year 2006
_chemical_absolute_configuration syn
_chemical_formula_moiety 'C20 H21 N O3'
_chemical_formula_sum 'C20 H21 N O3'
_chemical_formula_weight 323.38
_chemical_name_common compound22
_chemical_name_systematic
; (3aS,8aR)-3-[(3S)-spiro[bicyclo[2.2.1]heptane-2,1'-cyclopropane]
  -5-en-3-ylcarbonyl]-3,3a,8,8a-tetrahydro-2H-indeno[1,2-d][1,3]oxazo-2-one 
;
_space_group_IT_number 19
_symmetry_cell_setting orthorhombic
_symmetry_space_group_name_Hall 'P 2ac 2ab'
_symmetry_space_group_name_H-M 'P 21 21 21'
_atom_sites_solution_hydrogens geom
_atom_sites_solution_primary direct
_atom_sites_solution_secondary difmap
_audit_creation_method SHELXL-97
_cell_angle_alpha 90.00
_cell_angle_beta 90.00
_cell_angle_gamma 90.00
_cell_formula_units_Z 4
_cell_length_a 8.7449(7)
_cell_length_b 9.1351(8)
_cell_length_c 20.2771(17)
_cell_measurement_reflns_used 7757
_cell_measurement_temperature 223(2)
_cell_measurement_theta_max 26.36
_cell_measurement_theta_min 2.33
_cell_volume 1619.8(2)
_computing_cell_refinement 'Bruker SMART'
_computing_data_collection 'Bruker SMART'
_computing_data_reduction 'Bruker SAINT'
_computing_molecular_graphics 'Bruker SHELXTL'
_computing_publication_material 'Bruker SHELXTL'
_computing_structure_refinement 'SHELXL-97 (Sheldrick, 1997)'
_computing_structure_solution 'SHELXS-97 (Sheldrick, 1990)'
_diffrn_ambient_temperature 223(2)
_diffrn_measured_fraction_theta_full 0.998
_diffrn_measured_fraction_theta_max 0.998
_diffrn_measurement_device_type 'CCD area detector'
_diffrn_measurement_method 'phi and omega scans'
_diffrn_radiation_monochromator graphite
_diffrn_radiation_source 'fine-focus sealed tube'
_diffrn_radiation_type MoK\a
_diffrn_radiation_wavelength 0.71073
_diffrn_reflns_av_R_equivalents 0.0464
_diffrn_reflns_av_sigmaI/netI 0.0260
_diffrn_reflns_limit_h_max 10
_diffrn_reflns_limit_h_min -10
_diffrn_reflns_limit_k_max 11
_diffrn_reflns_limit_k_min -11
_diffrn_reflns_limit_l_max 25
_diffrn_reflns_limit_l_min -25
_diffrn_reflns_number 17416
_diffrn_reflns_theta_full 26.38
_diffrn_reflns_theta_max 26.38
_diffrn_reflns_theta_min 2.01
_exptl_absorpt_coefficient_mu 0.089
_exptl_absorpt_correction_type none
_exptl_crystal_colour Colorless
_exptl_crystal_density_diffrn 1.326
_exptl_crystal_density_meas 0
_exptl_crystal_density_method 'not measured'
_exptl_crystal_description Block
_exptl_crystal_F_000 688
_exptl_crystal_size_max 0.50
_exptl_crystal_size_mid 0.45
_exptl_crystal_size_min 0.23
_refine_diff_density_max 0.208
_refine_diff_density_min -0.197
_refine_diff_density_rms 0.039
_refine_ls_abs_structure_details 'Flack H D (1983), Acta Cryst. A39, 876-881'
_refine_ls_abs_structure_Flack 0(10)
_refine_ls_extinction_method none
_refine_ls_goodness_of_fit_ref 1.052
_refine_ls_hydrogen_treatment mixed
_refine_ls_matrix_type full
_refine_ls_number_parameters 217
_refine_ls_number_reflns 1914
_refine_ls_number_restraints 0
_refine_ls_restrained_S_all 1.052
_refine_ls_R_factor_all 0.0368
_refine_ls_R_factor_gt 0.0336
_refine_ls_shift/su_max 0.001
_refine_ls_shift/su_mean 0.000
_refine_ls_structure_factor_coef Fsqd
_refine_ls_weighting_details 'calc w=1/[\s^2^(Fo^2^)+(0.0542P)^2^+0.1643P] where P=(Fo^2^+2Fc^2^)/3'
_refine_ls_weighting_scheme calc
_refine_ls_wR_factor_gt 0.0847
_refine_ls_wR_factor_ref 0.0869
_reflns_number_gt 1768
_reflns_number_total 1914
_reflns_threshold_expression >2sigma(I)
_cod_data_source_file jo052516csi20051207_021218.cif
_cod_depositor_comments
;
The following automatic conversions were performed:
'_symmetry_cell_setting' value 'Orthorhombic' changed to 'orthorhombic'
according to '/home/saulius/struct/CIF-dictionaries/cif_core.dic'
dictionary named 'cif_core.dic' version 2.4.1 from 2010-06-29.

Automatic conversion script
Id: cif_fix_enum 1527 2010-12-29 10:47:43Z saulius 
;
_cod_database_code 4021546

loop_
_symmetry_equiv_pos_as_xyz
'x, y, z'
'-x+1/2, -y, z+1/2'
'-x, y+1/2, -z+1/2'
'x+1/2, -y+1/2, -z'

loop_
_atom_site_label
_atom_site_type_symbol
_atom_site_fract_x
_atom_site_fract_y
_atom_site_fract_z
_atom_site_U_iso_or_equiv
_atom_site_adp_type
_atom_site_occupancy
_atom_site_symmetry_multiplicity
_atom_site_calc_flag
_atom_site_refinement_flags
C1 C 0.7685(2) 0.8721(2) 0.78222(8) 0.0259(4) Uani 1 1 d .
H1 H 0.6893 0.9398 0.7991 0.031 Uiso 1 1 calc R
C2 C 0.6906(2) 0.7541(2) 0.73945(9) 0.0283(4) Uani 1 1 d .
C3 C 0.7426(2) 0.7859(2) 0.66934(9) 0.0302(4) Uani 1 1 d .
H3 H 0.6739 0.7478 0.6345 0.036 Uiso 1 1 calc R
C4 C 0.9105(2) 0.7393(2) 0.66262(9) 0.0335(4) Uani 1 1 d .
H4A H 0.9435 0.7414 0.6164 0.040 Uiso 1 1 calc R
H4B H 0.9268 0.6408 0.6804 0.040 Uiso 1 1 calc R
C5 C 0.9961(2) 0.8560(2) 0.70404(9) 0.0332(4) Uani 1 1 d .
H5A H 1.0526 0.8105 0.7404 0.040 Uiso 1 1 calc R
H5B H 1.0676 0.9119 0.6766 0.040 Uiso 1 1 calc R
C6 C 0.8669(2) 0.9541(2) 0.73007(9) 0.0296(4) Uani 1 1 d .
H6 H 0.9004 1.0530 0.7439 0.036 Uiso 1 1 calc R
C7 C 0.7570(2) 0.9532(2) 0.67143(9) 0.0330(4) Uani 1 1 d .
H7A H 0.8027 0.9938 0.6313 0.040 Uiso 1 1 calc R
H7B H 0.6598 1.0021 0.6811 0.040 Uiso 1 1 calc R
C8 C 0.6557(3) 0.6017(2) 0.76162(11) 0.0399(5) Uani 1 1 d .
H8A H 0.6839 0.5745 0.8068 0.048 Uiso 1 1 calc R
H8B H 0.6649 0.5228 0.7291 0.048 Uiso 1 1 calc R
C9 C 0.5277(3) 0.7106(3) 0.75272(12) 0.0434(5) Uani 1 1 d .
H9A H 0.4596 0.6979 0.7148 0.052 Uiso 1 1 calc R
H9B H 0.4786 0.7496 0.7924 0.052 Uiso 1 1 calc R
C10 C 0.8629(2) 0.81909(19) 0.83894(9) 0.0265(4) Uani 1 1 d .
C11 C 0.8030(2) 1.0411(2) 0.90886(9) 0.0268(4) Uani 1 1 d .
C12 C 0.8916(2) 0.9502(2) 1.00834(9) 0.0324(4) Uani 1 1 d .
H12 H 0.8146 0.8942 1.0337 0.039 Uiso 1 1 calc R
C13 C 0.9622(2) 0.8586(2) 0.95276(8) 0.0272(4) Uani 1 1 d .
H13 H 0.9504 0.7523 0.9607 0.033 Uiso 1 1 calc R
C14 C 1.1287(2) 0.9051(2) 0.95289(8) 0.0256(4) Uani 1 1 d .
C15 C 1.1602(2) 0.9891(2) 1.00830(9) 0.0305(4) Uani 1 1 d .
C16 C 1.0214(2) 1.0033(3) 1.05179(9) 0.0389(5) Uani 1 1 d .
H16A H 1.0055 1.1052 1.0652 0.047 Uiso 1 1 calc R
H16B H 1.0312 0.9423 1.0913 0.047 Uiso 1 1 calc R
C17 C 1.2416(2) 0.8772(2) 0.90654(9) 0.0317(4) Uani 1 1 d .
H17 H 1.2208 0.8195 0.8692 0.038 Uiso 1 1 calc R
C18 C 1.3858(2) 0.9361(2) 0.91652(10) 0.0375(5) Uani 1 1 d .
H18 H 1.4638 0.9181 0.8856 0.045 Uiso 1 1 calc R
C19 C 1.4166(2) 1.0220(2) 0.97199(11) 0.0389(5) Uani 1 1 d .
H19 H 1.5146 1.0622 0.9779 0.047 Uiso 1 1 calc R
C20 C 1.3045(2) 1.0479(2) 1.01792(10) 0.0359(5) Uani 1 1 d .
H20 H 1.3255 1.1049 1.0554 0.043 Uiso 1 1 calc R
N1 N 0.87315(17) 0.90770(16) 0.89555(7) 0.0251(3) Uani 1 1 d .
O1 O 0.93405(18) 0.70544(15) 0.83956(6) 0.0380(4) Uani 1 1 d .
O2 O 0.82357(16) 1.07308(15) 0.97357(6) 0.0334(3) Uani 1 1 d .
O3 O 0.73576(16) 1.12134(14) 0.87265(6) 0.0356(3) Uani 1 1 d .

loop_
_atom_site_aniso_label
_atom_site_aniso_U_11
_atom_site_aniso_U_22
_atom_site_aniso_U_33
_atom_site_aniso_U_23
_atom_site_aniso_U_13
_atom_site_aniso_U_12
C1 0.0269(9) 0.0248(8) 0.0259(8) -0.0037(7) -0.0016(7) 0.0000(8)
C2 0.0277(9) 0.0278(9) 0.0295(9) -0.0044(8) -0.0030(8) -0.0017(8)
C3 0.0354(10) 0.0303(9) 0.0249(8) -0.0043(7) -0.0078(8) 0.0012(9)
C4 0.0400(11) 0.0324(10) 0.0281(9) -0.0006(8) 0.0027(9) 0.0028(9)
C5 0.0299(10) 0.0385(11) 0.0313(9) 0.0043(8) 0.0014(8) -0.0036(9)
C6 0.0357(10) 0.0237(8) 0.0295(9) 0.0004(7) -0.0055(8) -0.0039(8)
C7 0.0408(10) 0.0307(9) 0.0276(9) 0.0019(8) -0.0068(9) 0.0053(9)
C8 0.0464(12) 0.0328(10) 0.0406(11) -0.0026(9) 0.0012(10) -0.0118(10)
C9 0.0318(11) 0.0493(13) 0.0491(12) -0.0115(11) 0.0003(10) -0.0105(10)
C10 0.0291(9) 0.0250(9) 0.0254(8) -0.0019(7) 0.0019(8) -0.0007(8)
C11 0.0219(8) 0.0302(9) 0.0283(9) -0.0057(8) 0.0007(7) -0.0029(7)
C12 0.0342(10) 0.0407(11) 0.0224(9) 0.0004(8) 0.0053(8) -0.0004(9)
C13 0.0321(9) 0.0281(9) 0.0212(8) 0.0009(7) 0.0005(8) -0.0018(8)
C14 0.0298(9) 0.0255(9) 0.0216(8) 0.0047(7) -0.0014(7) 0.0041(8)
C15 0.0329(10) 0.0343(10) 0.0241(9) 0.0001(8) -0.0050(8) 0.0037(9)
C16 0.0377(11) 0.0558(13) 0.0233(9) -0.0071(9) 0.0001(9) 0.0030(10)
C17 0.0364(10) 0.0335(9) 0.0251(8) 0.0012(8) -0.0004(8) 0.0086(9)
C18 0.0296(10) 0.0466(12) 0.0361(10) 0.0033(10) 0.0048(9) 0.0063(9)
C19 0.0291(10) 0.0418(11) 0.0458(12) 0.0044(10) -0.0068(9) -0.0009(9)
C20 0.0375(10) 0.0371(11) 0.0331(10) -0.0024(9) -0.0096(9) 0.0031(9)
N1 0.0274(8) 0.0259(7) 0.0219(7) -0.0019(6) -0.0006(6) 0.0000(6)
O1 0.0526(9) 0.0295(7) 0.0319(7) -0.0058(6) -0.0070(7) 0.0111(7)
O2 0.0329(7) 0.0393(7) 0.0279(7) -0.0110(6) 0.0003(6) 0.0047(6)
O3 0.0361(8) 0.0314(7) 0.0394(7) -0.0057(6) -0.0078(6) 0.0074(7)

loop_
_atom_type_symbol
_atom_type_description
_atom_type_scat_dispersion_real
_atom_type_scat_dispersion_imag
_atom_type_scat_source
C C 0.0033 0.0000 'International Tables Vol C Tables 4.2.6.8 and 6.1.1.4'
H H 0.0000 0.0000 'International Tables Vol C Tables 4.2.6.8 and 6.1.1.4'
N N 0.0061 0.0000 'International Tables Vol C Tables 4.2.6.8 and 6.1.1.4'
O O 0.0106 0.0000 'International Tables Vol C Tables 4.2.6.8 and 6.1.1.4'

loop_
_geom_angle_atom_site_label_1
_geom_angle_atom_site_label_2
_geom_angle_atom_site_label_3
_geom_angle
C10 C1 C2 116.71(15)
C10 C1 C6 111.93(15)
C2 C1 C6 101.46(14)
C10 C1 H1 108.8
C2 C1 H1 108.8
C6 C1 H1 108.8
C8 C2 C9 60.42(15)
C8 C2 C3 121.35(16)
C9 C2 C3 120.08(17)
C8 C2 C1 124.91(17)
C9 C2 C1 120.19(17)
C3 C2 C1 105.08(15)
C2 C3 C7 100.89(15)
C2 C3 C4 108.43(16)
C7 C3 C4 101.53(17)
C2 C3 H3 114.8
C7 C3 H3 114.8
C4 C3 H3 114.8
C3 C4 C5 102.93(15)
C3 C4 H4A 111.2
C5 C4 H4A 111.2
C3 C4 H4B 111.2
C5 C4 H4B 111.2
H4A C4 H4B 109.1
C6 C5 C4 103.40(15)
C6 C5 H5A 111.1
C4 C5 H5A 111.1
C6 C5 H5B 111.1
C4 C5 H5B 111.1
H5A C5 H5B 109.0
C7 C6 C5 101.07(15)
C7 C6 C1 100.29(15)
C5 C6 C1 111.06(15)
C7 C6 H6 114.3
C5 C6 H6 114.3
C1 C6 H6 114.3
C6 C7 C3 94.52(14)
C6 C7 H7A 112.8
C3 C7 H7A 112.8
C6 C7 H7B 112.8
C3 C7 H7B 112.8
H7A C7 H7B 110.3
C2 C8 C9 60.07(13)
C2 C8 H8A 117.8
C9 C8 H8A 117.8
C2 C8 H8B 117.8
C9 C8 H8B 117.8
H8A C8 H8B 114.9
C2 C9 C8 59.52(14)
C2 C9 H9A 117.8
C8 C9 H9A 117.8
C2 C9 H9B 117.8
C8 C9 H9B 117.8
H9A C9 H9B 115.0
O1 C10 N1 116.88(16)
O1 C10 C1 124.71(16)
N1 C10 C1 118.40(15)
O3 C11 O2 121.94(17)
O3 C11 N1 129.53(17)
O2 C11 N1 108.52(15)
O2 C12 C16 109.97(17)
O2 C12 C13 103.28(14)
C16 C12 C13 107.50(16)
O2 C12 H12 111.9
C16 C12 H12 111.9
C13 C12 H12 111.9
N1 C13 C14 115.15(15)
N1 C13 C12 101.59(14)
C14 C13 C12 103.41(15)
N1 C13 H13 112.0
C14 C13 H13 112.0
C12 C13 H13 112.0
C17 C14 C15 120.61(18)
C17 C14 C13 129.10(17)
C15 C14 C13 110.28(16)
C20 C15 C14 120.59(18)
C20 C15 C16 128.20(17)
C14 C15 C16 111.20(17)
C15 C16 C12 103.62(15)
C15 C16 H16A 111.0
C12 C16 H16A 111.0
C15 C16 H16B 111.0
C12 C16 H16B 111.0
H16A C16 H16B 109.0
C18 C17 C14 118.51(18)
C18 C17 H17 120.7
C14 C17 H17 120.7
C17 C18 C19 120.71(18)
C17 C18 H18 119.6
C19 C18 H18 119.6
C20 C19 C18 120.4(2)
C20 C19 H19 119.8
C18 C19 H19 119.8
C19 C20 C15 119.20(19)
C19 C20 H20 120.4
C15 C20 H20 120.4
C11 N1 C10 129.36(15)
C11 N1 C13 110.39(14)
C10 N1 C13 120.18(14)
C11 O2 C12 110.96(14)

loop_
_geom_bond_atom_site_label_1
_geom_bond_atom_site_label_2
_geom_bond_distance
C1 C10 1.496(2)
C1 C2 1.543(2)
C1 C6 1.555(3)
C1 H1 0.9900
C2 C8 1.494(3)
C2 C9 1.503(3)
C2 C3 1.521(3)
C3 C7 1.534(3)
C3 C4 1.535(3)
C3 H3 0.9900
C4 C5 1.550(3)
C4 H4A 0.9800
C4 H4B 0.9800
C5 C6 1.537(3)
C5 H5A 0.9800
C5 H5B 0.9800
C6 C7 1.529(3)
C6 H6 0.9900
C7 H7A 0.9800
C7 H7B 0.9800
C8 C9 1.508(3)
C8 H8A 0.9800
C8 H8B 0.9800
C9 H9A 0.9800
C9 H9B 0.9800
C10 O1 1.210(2)
C10 N1 1.407(2)
C11 O3 1.192(2)
C11 O2 1.356(2)
C11 N1 1.391(2)
C12 O2 1.453(2)
C12 C16 1.516(3)
C12 C13 1.533(3)
C12 H12 0.9900
C13 N1 1.467(2)
C13 C14 1.517(3)
C13 H13 0.9900
C14 C17 1.387(3)
C14 C15 1.388(3)
C15 C20 1.386(3)
C15 C16 1.506(3)
C16 H16A 0.9800
C16 H16B 0.9800
C17 C18 1.386(3)
C17 H17 0.9400
C18 C19 1.398(3)
C18 H18 0.9400
C19 C20 1.373(3)
C19 H19 0.9400
C20 H20 0.9400

loop_
_cod_related_entry_id
_cod_related_entry_database
_cod_related_entry_code
1 ChemSpider 9820234
